data_4074776
loop_
_publ_author_name
'Takemoto, Shin'
'Shimadzu, Daisuke'
'Kamikawa, Ken'
'Matsuzaka, Hiroyuki'
'Nomura, Ryoki'

_publ_section_title
;
 Synthesis and Reactivity of a Dithiolate-Bridged Ruthenium&#x2212;Rhodium
 Heterobimetallic Dihydride Complex
;
_journal_issue 4
_journal_name_full Organometallics
_journal_page_first 982
_journal_paper_doi 10.1021/om050871n
_journal_volume 25
_journal_year 2006
_chemical_formula_sum 'C62 H57 O P2 Rh Ru S2'
_chemical_formula_weight 1148.12
_chemical_name_systematic
; 
 ? 
;
_space_group_IT_number 14
_symmetry_cell_setting monoclinic
_symmetry_space_group_name_Hall '-P 2ybc'
_symmetry_space_group_name_H-M 'P 1 21/c 1'
_atom_sites_solution_hydrogens geom
_atom_sites_solution_primary direct
_atom_sites_solution_secondary difmap
_audit_creation_method SHELXL-97
_cell_angle_alpha 90.00
_cell_angle_beta 90.638(3)
_cell_angle_gamma 90.00
_cell_formula_units_Z 4
_cell_length_a 12.0433(6)
_cell_length_b 23.0234(11)
_cell_length_c 19.3711(12)
_cell_measurement_temperature 296(2)
_cell_volume 5370.8(5)
_computing_cell_refinement 'RIGAKU PROCESS AUTO'
_computing_data_collection 'RIGAKU PROCESS AUTO'
_computing_data_reduction 'RIGAKU PROCESS AUTO'
_computing_structure_refinement 'SHELXL-97 (Sheldrick, 1997)'
_computing_structure_solution 'SHELXS-97 (Sheldrick, 1990)'
_diffrn_ambient_temperature 296(2)
_diffrn_measured_fraction_theta_full 0.982
_diffrn_measured_fraction_theta_max 0.982
_diffrn_measurement_device_type 'RIGAKU RAXIS RAPID'
_diffrn_radiation_monochromator graphite
_diffrn_radiation_source 'fine-focus sealed tube'
_diffrn_radiation_type MoK\a
_diffrn_radiation_wavelength 0.71075
_diffrn_reflns_av_R_equivalents 0.0562
_diffrn_reflns_av_sigmaI/netI 0.0449
_diffrn_reflns_limit_h_max 14
_diffrn_reflns_limit_h_min -15
_diffrn_reflns_limit_k_max 29
_diffrn_reflns_limit_k_min -29
_diffrn_reflns_limit_l_max 25
_diffrn_reflns_limit_l_min -25
_diffrn_reflns_number 49209
_diffrn_reflns_theta_full 27.48
_diffrn_reflns_theta_max 27.48
_diffrn_reflns_theta_min 3.15
_exptl_absorpt_coefficient_mu 0.767
_exptl_absorpt_correction_T_max 0.8937
_exptl_absorpt_correction_T_min 0.6562
_exptl_absorpt_correction_type empirical
_exptl_absorpt_process_details ABSCOR
_exptl_crystal_colour 'reddish purple'
_exptl_crystal_density_diffrn 1.420
_exptl_crystal_density_method 'not measured'
_exptl_crystal_description plates
_exptl_crystal_F_000 2352
_exptl_crystal_size_max 0.60
_exptl_crystal_size_mid 0.20
_exptl_crystal_size_min 0.15
_refine_diff_density_max 0.576
_refine_diff_density_min -0.469
_refine_diff_density_rms 0.067
_refine_ls_extinction_method none
_refine_ls_goodness_of_fit_ref 1.001
_refine_ls_hydrogen_treatment mixed
_refine_ls_matrix_type full
_refine_ls_number_parameters 625
_refine_ls_number_reflns 12098
_refine_ls_number_restraints 0
_refine_ls_restrained_S_all 1.001
_refine_ls_R_factor_all 0.0601
_refine_ls_R_factor_gt 0.0356
_refine_ls_shift/su_max 0.002
_refine_ls_shift/su_mean 0.000
_refine_ls_structure_factor_coef Fsqd
_refine_ls_weighting_details 'calc w=1/[\s^2^(Fo^2^)+(0.0420P)^2^+0.0000P] where P=(Fo^2^+2Fc^2^)/3'
_refine_ls_weighting_scheme calc
_refine_ls_wR_factor_gt 0.0739
_refine_ls_wR_factor_ref 0.0800
_reflns_number_gt 8850
_reflns_number_total 12098
_reflns_threshold_expression >2sigma(I)
_cod_data_source_file om050871nsi20051007_095742.cif
_cod_data_source_block 7
_cod_depositor_comments
;
The following automatic conversions were performed:
'_atom_site_symetry_multiplicity' tag replaced with
'_atom_site_symmetry_multiplicity'.

Automatic conversion script
Id: cif_correct_tags 1440 2010-10-19 06:21:57Z saulius 
;
_cod_original_sg_symbol_H-M P21/c
_cod_database_code 4074776

loop_
_symmetry_equiv_pos_as_xyz
'x, y, z'
'-x, y+1/2, -z+1/2'
'-x, -y, -z'
'x, -y-1/2, z-1/2'

loop_
_atom_site_label
_atom_site_type_symbol
_atom_site_fract_x
_atom_site_fract_y
_atom_site_fract_z
_atom_site_U_iso_or_equiv
_atom_site_adp_type
_atom_site_occupancy
_atom_site_symmetry_multiplicity
_atom_site_calc_flag
_atom_site_refinement_flags
Rh1 Rh 0.482135(16) 0.347116(9) 0.238994(11) 0.03291(6) Uani 1 1 d .
Ru1 Ru 0.679922(15) 0.420517(9) 0.260606(11) 0.02958(6) Uani 1 1 d .
S1 S 0.53115(5) 0.42778(3) 0.17779(3) 0.03266(14) Uani 1 1 d .
S2 S 0.37333(6) 0.40778(3) 0.30680(4) 0.04300(17) Uani 1 1 d .
P1 P 0.78212(5) 0.49806(3) 0.20975(4) 0.03269(15) Uani 1 1 d .
P2 P 0.78621(6) 0.38146(3) 0.35231(4) 0.03525(15) Uani 1 1 d .
O1 O 0.58084(18) 0.50187(9) 0.36782(11) 0.0549(5) Uani 1 1 d .
C1 C 0.7604(2) 0.37098(10) 0.18702(14) 0.0343(6) Uani 1 1 d .
C2 C 0.8151(2) 0.34834(11) 0.14261(15) 0.0393(6) Uani 1 1 d .
C3 C 0.8931(2) 0.32538(12) 0.09374(14) 0.0409(6) Uani 1 1 d .
C4 C 0.9632(2) 0.36308(13) 0.05809(16) 0.0501(7) Uani 1 1 d .
H4 H 0.9565 0.4029 0.0645 0.060 Uiso 1 1 calc R
C5 C 1.0424(3) 0.34198(15) 0.01337(17) 0.0555(8) Uani 1 1 d .
H5 H 1.0881 0.3680 -0.0095 0.067 Uiso 1 1 calc R
C6 C 1.0550(2) 0.28373(15) 0.00195(16) 0.0516(8) Uani 1 1 d .
C7 C 0.9870(3) 0.24650(14) 0.03678(17) 0.0566(8) Uani 1 1 d .
H7 H 0.9948 0.2067 0.0301 0.068 Uiso 1 1 calc R
C8 C 0.9070(3) 0.26663(13) 0.08168(17) 0.0531(8) Uani 1 1 d .
H8 H 0.8617 0.2401 0.1042 0.064 Uiso 1 1 calc R
C9 C 1.1422(3) 0.26198(17) -0.04739(19) 0.0764(11) Uani 1 1 d .
H9A H 1.1536 0.2211 -0.0403 0.115 Uiso 1 1 calc R
H9B H 1.2106 0.2824 -0.0392 0.115 Uiso 1 1 calc R
H9C H 1.1176 0.2686 -0.0940 0.115 Uiso 1 1 calc R
C10 C 0.6143(2) 0.47026(11) 0.32678(14) 0.0372(6) Uani 1 1 d .
C11 C 0.3561(2) 0.27869(12) 0.24261(15) 0.0424(7) Uani 1 1 d .
C12 C 0.3722(2) 0.29641(11) 0.17306(15) 0.0411(7) Uani 1 1 d .
C13 C 0.4855(2) 0.28233(11) 0.15507(15) 0.0403(6) Uani 1 1 d .
C14 C 0.5374(2) 0.25737(11) 0.21378(15) 0.0395(6) Uani 1 1 d .
C15 C 0.4583(2) 0.25612(11) 0.26929(15) 0.0442(7) Uani 1 1 d .
C16 C 0.2483(2) 0.28018(14) 0.28035(19) 0.0629(9) Uani 1 1 d .
H16A H 0.1965 0.3044 0.2558 0.094 Uiso 1 1 calc R
H16B H 0.2603 0.2955 0.3259 0.094 Uiso 1 1 calc R
H16C H 0.2188 0.2415 0.2836 0.094 Uiso 1 1 calc R
C17 C 0.2856(2) 0.31900(14) 0.12432(18) 0.0585(9) Uani 1 1 d .
H17A H 0.2585 0.2878 0.0959 0.088 Uiso 1 1 calc R
H17B H 0.3172 0.3486 0.0957 0.088 Uiso 1 1 calc R
H17C H 0.2253 0.3351 0.1501 0.088 Uiso 1 1 calc R
C18 C 0.5371(3) 0.28991(14) 0.08564(16) 0.0563(8) Uani 1 1 d .
H18A H 0.6147 0.2983 0.0913 0.084 Uiso 1 1 calc R
H18B H 0.5013 0.3214 0.0617 0.084 Uiso 1 1 calc R
H18C H 0.5282 0.2548 0.0594 0.084 Uiso 1 1 calc R
C19 C 0.6522(2) 0.23181(12) 0.21651(18) 0.0525(8) Uani 1 1 d .
H19A H 0.6507 0.1934 0.1971 0.079 Uiso 1 1 calc R
H19B H 0.6775 0.2299 0.2636 0.079 Uiso 1 1 calc R
H19C H 0.7018 0.2558 0.1905 0.079 Uiso 1 1 calc R
C20 C 0.4759(3) 0.22898(14) 0.33846(18) 0.0634(9) Uani 1 1 d .
H20A H 0.4251 0.2457 0.3708 0.095 Uiso 1 1 calc R
H20B H 0.5507 0.2359 0.3539 0.095 Uiso 1 1 calc R
H20C H 0.4631 0.1879 0.3352 0.095 Uiso 1 1 calc R
C21 C 0.4390(2) 0.48317(11) 0.20551(14) 0.0351(6) Uani 1 1 d .
C22 C 0.3725(2) 0.47393(11) 0.26317(15) 0.0380(6) Uani 1 1 d .
C23 C 0.3030(2) 0.51928(13) 0.28467(17) 0.0500(8) Uani 1 1 d .
H23 H 0.2601 0.5149 0.3240 0.060 Uiso 1 1 calc R
C24 C 0.2983(3) 0.57026(13) 0.24743(19) 0.0562(9) Uani 1 1 d .
H24 H 0.2511 0.5998 0.2616 0.067 Uiso 1 1 calc R
C25 C 0.3622(2) 0.57854(12) 0.18954(18) 0.0522(8) Uani 1 1 d .
H25 H 0.3581 0.6133 0.1651 0.063 Uiso 1 1 calc R
C26 C 0.4321(2) 0.53477(11) 0.16824(16) 0.0427(7) Uani 1 1 d .
H26 H 0.4747 0.5397 0.1289 0.051 Uiso 1 1 calc R
C27 C 0.7213(2) 0.52392(11) 0.12758(14) 0.0365(6) Uani 1 1 d .
C28 C 0.7052(2) 0.48320(13) 0.07531(14) 0.0426(7) Uani 1 1 d .
H28 H 0.7244 0.4446 0.0829 0.051 Uiso 1 1 calc R
C29 C 0.6610(2) 0.49973(14) 0.01252(16) 0.0527(8) Uani 1 1 d .
H29 H 0.6508 0.4721 -0.0220 0.063 Uiso 1 1 calc R
C30 C 0.6318(3) 0.55640(15) 0.00028(17) 0.0578(9) Uani 1 1 d .
H30 H 0.6004 0.5670 -0.0419 0.069 Uiso 1 1 calc R
C31 C 0.6493(3) 0.59724(14) 0.05070(17) 0.0555(8) Uani 1 1 d .
H31 H 0.6303 0.6358 0.0424 0.067 Uiso 1 1 calc R
C32 C 0.6952(2) 0.58149(12) 0.11418(16) 0.0454(7) Uani 1 1 d .
H32 H 0.7084 0.6096 0.1477 0.054 Uiso 1 1 calc R
C33 C 0.7916(2) 0.56496(11) 0.26071(15) 0.0409(6) Uani 1 1 d .
C34 C 0.6944(3) 0.59280(12) 0.28104(17) 0.0509(8) Uani 1 1 d .
H34 H 0.6261 0.5790 0.2653 0.061 Uiso 1 1 calc R
C35 C 0.6984(4) 0.64058(14) 0.3242(2) 0.0713(11) Uani 1 1 d .
H35 H 0.6332 0.6593 0.3369 0.086 Uiso 1 1 calc R
C36 C 0.8001(4) 0.66042(14) 0.3485(2) 0.0832(13) Uani 1 1 d .
H36 H 0.8032 0.6917 0.3789 0.100 Uiso 1 1 calc R
C37 C 0.8961(4) 0.63409(14) 0.32801(19) 0.0706(11) Uani 1 1 d .
H37 H 0.9643 0.6483 0.3435 0.085 Uiso 1 1 calc R
C38 C 0.8929(3) 0.58660(12) 0.28444(16) 0.0518(8) Uani 1 1 d .
H38 H 0.9587 0.5690 0.2709 0.062 Uiso 1 1 calc R
C39 C 0.9263(2) 0.48767(11) 0.18201(14) 0.0369(6) Uani 1 1 d .
C40 C 0.9704(2) 0.52084(14) 0.12903(17) 0.0527(8) Uani 1 1 d .
H40 H 0.9260 0.5482 0.1067 0.063 Uiso 1 1 calc R
C41 C 1.0799(2) 0.51360(15) 0.10908(18) 0.0596(9) Uani 1 1 d .
H41 H 1.1080 0.5351 0.0726 0.072 Uiso 1 1 calc R
C42 C 1.1461(2) 0.47476(15) 0.14323(18) 0.0576(9) Uani 1 1 d .
H42 H 1.2199 0.4705 0.1306 0.069 Uiso 1 1 calc R
C43 C 1.1044(2) 0.44197(14) 0.19609(17) 0.0511(8) Uani 1 1 d .
H43 H 1.1501 0.4157 0.2192 0.061 Uiso 1 1 calc R
C44 C 0.9943(2) 0.44793(12) 0.21514(15) 0.0411(6) Uani 1 1 d .
H44 H 0.9661 0.4250 0.2504 0.049 Uiso 1 1 calc R
C45 C 0.9167(2) 0.41596(12) 0.38005(14) 0.0400(6) Uani 1 1 d .
C46 C 0.9154(3) 0.47524(13) 0.39205(15) 0.0496(7) Uani 1 1 d .
H46 H 0.8503 0.4962 0.3848 0.059 Uiso 1 1 calc R
C47 C 1.0105(3) 0.50353(15) 0.41483(17) 0.0610(9) Uani 1 1 d .
H47 H 1.0086 0.5434 0.4227 0.073 Uiso 1 1 calc R
C48 C 1.1075(3) 0.47338(17) 0.42593(18) 0.0649(10) Uani 1 1 d .
H48 H 1.1710 0.4925 0.4415 0.078 Uiso 1 1 calc R
C49 C 1.1095(3) 0.41521(17) 0.41393(18) 0.0631(9) Uani 1 1 d .
H49 H 1.1750 0.3946 0.4210 0.076 Uiso 1 1 calc R
C50 C 1.0150(2) 0.38634(15) 0.39131(17) 0.0535(8) Uani 1 1 d .
H50 H 1.0178 0.3465 0.3836 0.064 Uiso 1 1 calc R
C51 C 0.8278(2) 0.30521(11) 0.34401(15) 0.0427(7) Uani 1 1 d .
C52 C 0.9004(2) 0.28945(13) 0.29086(17) 0.0520(8) Uani 1 1 d .
H52 H 0.9241 0.3172 0.2594 0.062 Uiso 1 1 calc R
C53 C 0.9367(3) 0.23249(15) 0.2854(2) 0.0667(10) Uani 1 1 d .
H53 H 0.9857 0.2224 0.2506 0.080 Uiso 1 1 calc R
C54 C 0.9011(3) 0.19099(15) 0.3307(2) 0.0759(12) Uani 1 1 d .
H54 H 0.9252 0.1528 0.3262 0.091 Uiso 1 1 calc R
C55 C 0.8300(3) 0.20547(14) 0.3826(2) 0.0703(11) Uani 1 1 d .
H55 H 0.8057 0.1770 0.4129 0.084 Uiso 1 1 calc R
C56 C 0.7938(3) 0.26284(13) 0.39017(17) 0.0528(8) Uani 1 1 d .
H56 H 0.7470 0.2726 0.4262 0.063 Uiso 1 1 calc R
C57 C 0.7132(2) 0.38070(12) 0.43580(14) 0.0407(6) Uani 1 1 d .
C58 C 0.7719(3) 0.38373(14) 0.49759(15) 0.0526(8) Uani 1 1 d .
H58 H 0.8489 0.3861 0.4968 0.063 Uiso 1 1 calc R
C59 C 0.7188(3) 0.38330(16) 0.56025(18) 0.0677(10) Uani 1 1 d .
H59 H 0.7600 0.3847 0.6011 0.081 Uiso 1 1 calc R
C60 C 0.6051(4) 0.38087(18) 0.56223(19) 0.0769(11) Uani 1 1 d .
H60 H 0.5689 0.3820 0.6043 0.092 Uiso 1 1 calc R
C61 C 0.5453(3) 0.37676(19) 0.5020(2) 0.0797(12) Uani 1 1 d .
H61 H 0.4682 0.3745 0.5034 0.096 Uiso 1 1 calc R
C62 C 0.5985(3) 0.37587(16) 0.43889(17) 0.0606(9) Uani 1 1 d .
H62 H 0.5570 0.3720 0.3984 0.073 Uiso 1 1 calc R
H1 H 0.6038(19) 0.3610(10) 0.2903(13) 0.033 Uiso 1 1 d .

loop_
_atom_site_aniso_label
_atom_site_aniso_U_11
_atom_site_aniso_U_22
_atom_site_aniso_U_33
_atom_site_aniso_U_23
_atom_site_aniso_U_13
_atom_site_aniso_U_12
Rh1 0.03175(10) 0.03075(11) 0.03627(12) 0.00232(8) 0.00249(8) -0.00293(9)
Ru1 0.02901(10) 0.02913(10) 0.03062(11) 0.00061(8) 0.00168(8) 0.00017(9)
S1 0.0316(3) 0.0332(3) 0.0332(4) 0.0032(3) 0.0011(3) -0.0015(3)
S2 0.0411(4) 0.0435(4) 0.0447(4) 0.0036(3) 0.0117(3) 0.0026(3)
P1 0.0313(3) 0.0323(3) 0.0344(4) 0.0025(3) 0.0014(3) -0.0010(3)
P2 0.0373(3) 0.0342(3) 0.0342(4) 0.0012(3) -0.0018(3) -0.0004(3)
O1 0.0642(13) 0.0496(12) 0.0511(14) -0.0116(10) 0.0144(11) 0.0040(11)
C1 0.0354(13) 0.0301(13) 0.0372(15) 0.0017(11) -0.0023(11) -0.0035(12)
C2 0.0394(14) 0.0363(14) 0.0423(17) -0.0024(12) 0.0034(12) 0.0006(13)
C3 0.0404(14) 0.0434(15) 0.0389(16) -0.0061(13) 0.0033(12) 0.0067(13)
C4 0.0544(17) 0.0482(17) 0.0480(19) -0.0072(14) 0.0090(15) 0.0014(15)
C5 0.0489(17) 0.067(2) 0.051(2) -0.0071(16) 0.0111(15) -0.0093(17)
C6 0.0411(15) 0.069(2) 0.0443(18) -0.0162(16) 0.0014(13) 0.0047(16)
C7 0.0608(19) 0.0504(18) 0.059(2) -0.0168(16) 0.0040(16) 0.0093(17)
C8 0.0556(18) 0.0480(17) 0.056(2) -0.0061(15) 0.0121(15) -0.0004(16)
C9 0.063(2) 0.102(3) 0.065(3) -0.032(2) 0.0168(19) 0.003(2)
C10 0.0353(13) 0.0375(14) 0.0389(16) 0.0052(12) -0.0006(12) -0.0008(12)
C11 0.0414(14) 0.0360(14) 0.0499(18) 0.0034(13) 0.0055(13) -0.0103(13)
C12 0.0402(14) 0.0348(14) 0.0483(18) 0.0012(12) -0.0048(13) -0.0085(13)
C13 0.0460(15) 0.0297(13) 0.0452(17) -0.0015(12) 0.0005(13) -0.0037(13)
C14 0.0414(15) 0.0255(12) 0.0515(18) -0.0021(12) -0.0019(13) -0.0065(12)
C15 0.0523(17) 0.0343(14) 0.0460(18) 0.0061(12) -0.0022(14) -0.0101(13)
C16 0.0483(17) 0.060(2) 0.081(3) 0.0057(18) 0.0162(17) -0.0155(17)
C17 0.0495(17) 0.0551(19) 0.071(2) 0.0061(17) -0.0165(16) -0.0046(16)
C18 0.067(2) 0.0529(18) 0.049(2) -0.0051(15) 0.0046(16) -0.0035(17)
C19 0.0496(17) 0.0363(15) 0.072(2) -0.0027(15) -0.0027(16) 0.0043(14)
C20 0.079(2) 0.0536(19) 0.058(2) 0.0186(17) -0.0002(18) -0.0056(18)
C21 0.0300(12) 0.0335(13) 0.0419(16) -0.0008(11) -0.0029(11) 0.0012(11)
C22 0.0346(13) 0.0380(14) 0.0413(16) -0.0015(12) -0.0022(12) -0.0012(12)
C23 0.0472(16) 0.0486(17) 0.054(2) -0.0092(15) 0.0056(14) 0.0078(15)
C24 0.0560(18) 0.0375(16) 0.075(2) -0.0100(15) -0.0024(17) 0.0109(15)
C25 0.0536(18) 0.0355(15) 0.067(2) 0.0048(15) -0.0067(16) 0.0035(15)
C26 0.0385(14) 0.0388(15) 0.0505(18) 0.0050(13) -0.0029(13) -0.0035(13)
C27 0.0303(12) 0.0421(15) 0.0372(16) 0.0087(12) 0.0038(11) -0.0026(12)
C28 0.0415(15) 0.0476(16) 0.0387(17) 0.0036(13) 0.0030(12) -0.0039(13)
C29 0.0536(18) 0.067(2) 0.0378(18) 0.0036(15) -0.0023(14) -0.0101(17)
C30 0.0560(19) 0.075(2) 0.0426(19) 0.0186(17) -0.0078(15) -0.0079(18)
C31 0.0552(18) 0.0546(19) 0.057(2) 0.0231(16) -0.0048(16) 0.0031(16)
C32 0.0471(16) 0.0432(15) 0.0459(18) 0.0062(13) 0.0002(13) -0.0018(14)
C33 0.0521(16) 0.0311(13) 0.0394(16) 0.0048(11) 0.0016(13) -0.0043(13)
C34 0.0640(19) 0.0344(15) 0.054(2) 0.0037(13) 0.0064(16) 0.0004(15)
C35 0.103(3) 0.0408(18) 0.070(3) -0.0009(17) 0.015(2) 0.015(2)
C36 0.141(4) 0.0369(18) 0.071(3) -0.0119(18) 0.002(3) -0.008(2)
C37 0.103(3) 0.0436(18) 0.065(3) -0.0020(17) -0.013(2) -0.019(2)
C38 0.066(2) 0.0415(16) 0.0476(19) 0.0009(14) -0.0065(15) -0.0103(16)
C39 0.0326(13) 0.0388(14) 0.0393(16) 0.0005(12) 0.0030(11) -0.0073(12)
C40 0.0374(15) 0.0573(19) 0.063(2) 0.0145(16) 0.0028(14) -0.0025(15)
C41 0.0407(16) 0.074(2) 0.065(2) 0.0151(18) 0.0128(15) -0.0100(17)
C42 0.0312(14) 0.074(2) 0.068(2) -0.0009(18) 0.0101(15) -0.0051(16)
C43 0.0350(14) 0.0623(19) 0.056(2) 0.0016(16) -0.0016(14) 0.0042(15)
C44 0.0386(14) 0.0475(16) 0.0373(16) -0.0009(13) -0.0004(12) 0.0021(13)
C45 0.0421(14) 0.0463(16) 0.0316(15) -0.0009(12) -0.0016(11) -0.0041(14)
C46 0.0602(19) 0.0477(17) 0.0406(18) 0.0035(14) -0.0059(14) -0.0058(16)
C47 0.078(2) 0.0566(19) 0.048(2) 0.0005(16) -0.0055(17) -0.0238(19)
C48 0.054(2) 0.086(3) 0.056(2) -0.0017(19) -0.0017(16) -0.029(2)
C49 0.0398(16) 0.086(3) 0.063(2) -0.010(2) -0.0052(15) -0.0072(18)
C50 0.0432(16) 0.0569(18) 0.060(2) -0.0051(16) -0.0056(15) -0.0003(16)
C51 0.0461(15) 0.0353(14) 0.0464(18) -0.0007(13) -0.0160(13) 0.0033(13)
C52 0.0507(17) 0.0501(17) 0.055(2) -0.0087(15) -0.0118(15) 0.0088(15)
C53 0.058(2) 0.058(2) 0.084(3) -0.021(2) -0.0185(19) 0.0187(18)
C54 0.078(3) 0.0432(19) 0.106(4) -0.014(2) -0.033(2) 0.016(2)
C55 0.086(3) 0.0388(17) 0.085(3) 0.0104(18) -0.032(2) -0.0004(19)
C56 0.064(2) 0.0432(16) 0.051(2) 0.0042(14) -0.0137(15) -0.0009(15)
C57 0.0477(15) 0.0374(14) 0.0369(16) 0.0039(12) 0.0023(12) -0.0007(13)
C58 0.0625(19) 0.0575(18) 0.0378(18) 0.0014(15) 0.0008(15) -0.0077(17)
C59 0.086(3) 0.076(2) 0.041(2) 0.0012(18) 0.0014(18) -0.009(2)
C60 0.097(3) 0.090(3) 0.044(2) 0.011(2) 0.021(2) 0.000(2)
C61 0.061(2) 0.115(3) 0.063(3) 0.026(2) 0.0191(19) -0.001(2)
C62 0.0555(19) 0.081(2) 0.045(2) 0.0147(17) 0.0042(15) -0.0051(19)

loop_
_atom_type_symbol
_atom_type_description
_atom_type_scat_dispersion_real
_atom_type_scat_dispersion_imag
_atom_type_scat_source
C C 0.0033 0.0016 'International Tables Vol C Tables 4.2.6.8 and 6.1.1.4'
H H 0.0000 0.0000 'International Tables Vol C Tables 4.2.6.8 and 6.1.1.4'
O O 0.0106 0.0060 'International Tables Vol C Tables 4.2.6.8 and 6.1.1.4'
P P 0.1023 0.0942 'International Tables Vol C Tables 4.2.6.8 and 6.1.1.4'
S S 0.1246 0.1234 'International Tables Vol C Tables 4.2.6.8 and 6.1.1.4'
Rh Rh -1.1178 0.9187 'International Tables Vol C Tables 4.2.6.8 and 6.1.1.4'
Ru Ru -1.2594 0.8363 'International Tables Vol C Tables 4.2.6.8 and 6.1.1.4'

loop_
_geom_angle_atom_site_label_1
_geom_angle_atom_site_label_2
_geom_angle_atom_site_label_3
_geom_angle
C12 Rh1 C11 38.10(10)
C12 Rh1 C13 38.66(10)
C11 Rh1 C13 63.62(10)
C12 Rh1 C15 64.11(10)
C11 Rh1 C15 38.01(10)
C13 Rh1 C15 63.61(11)
C12 Rh1 C14 63.49(10)
C11 Rh1 C14 63.15(10)
C13 Rh1 C14 37.18(10)
C15 Rh1 C14 38.13(10)
C12 Rh1 S1 106.95(8)
C11 Rh1 S1 141.72(8)
C13 Rh1 S1 99.22(7)
C15 Rh1 S1 161.77(8)
C14 Rh1 S1 124.12(8)
C12 Rh1 S2 108.11(8)
C11 Rh1 S2 91.09(8)
C13 Rh1 S2 146.65(7)
C15 Rh1 S2 110.21(8)
C14 Rh1 S2 148.33(8)
S1 Rh1 S2 87.45(2)
C12 Rh1 Ru1 151.53(8)
C11 Rh1 Ru1 165.41(8)
C13 Rh1 Ru1 118.08(7)
C15 Rh1 Ru1 128.10(8)
C14 Rh1 Ru1 108.67(7)
S1 Rh1 Ru1 52.723(17)
S2 Rh1 Ru1 92.00(2)
C12 Rh1 H1 155.9(7)
C11 Rh1 H1 132.4(7)
C13 Rh1 H1 120.5(7)
C15 Rh1 H1 97.5(7)
C14 Rh1 H1 92.4(7)
S1 Rh1 H1 85.9(7)
S2 Rh1 H1 92.4(7)
Ru1 Rh1 H1 33.2(7)
C10 Ru1 C1 175.69(10)
C10 Ru1 P2 87.00(8)
C1 Ru1 P2 93.10(7)
C10 Ru1 P1 92.74(8)
C1 Ru1 P1 83.14(7)
P2 Ru1 P1 108.56(2)
C10 Ru1 S1 95.53(8)
C1 Ru1 S1 85.99(7)
P2 Ru1 S1 157.93(2)
P1 Ru1 S1 93.25(2)
C10 Ru1 Rh1 95.75(8)
C1 Ru1 Rh1 88.30(7)
P2 Ru1 Rh1 108.646(19)
P1 Ru1 Rh1 142.177(18)
S1 Ru1 Rh1 49.308(16)
C10 Ru1 H1 91.6(8)
C1 Ru1 H1 92.6(8)
P2 Ru1 H1 74.7(8)
P1 Ru1 H1 174.7(8)
S1 Ru1 H1 83.3(8)
Rh1 Ru1 H1 34.1(8)
C21 S1 Rh1 105.11(9)
C21 S1 Ru1 108.21(9)
Rh1 S1 Ru1 77.97(2)
C22 S2 Rh1 104.53(10)
C33 P1 C39 102.31(13)
C33 P1 C27 102.44(12)
C39 P1 C27 99.03(12)
C33 P1 Ru1 115.83(9)
C39 P1 Ru1 121.08(9)
C27 P1 Ru1 113.34(8)
C51 P2 C45 101.90(12)
C51 P2 C57 101.57(13)
C45 P2 C57 99.31(13)
C51 P2 Ru1 116.49(9)
C45 P2 Ru1 120.77(9)
C57 P2 Ru1 113.79(9)
C2 C1 Ru1 171.7(2)
C1 C2 C3 172.2(3)
C4 C3 C8 116.7(3)
C4 C3 C2 119.9(3)
C8 C3 C2 123.4(3)
C5 C4 C3 121.0(3)
C5 C4 H4 119.5
C3 C4 H4 119.5
C6 C5 C4 121.6(3)
C6 C5 H5 119.2
C4 C5 H5 119.2
C7 C6 C5 117.8(3)
C7 C6 C9 121.8(3)
C5 C6 C9 120.4(3)
C6 C7 C8 121.6(3)
C6 C7 H7 119.2
C8 C7 H7 119.2
C3 C8 C7 121.3(3)
C3 C8 H8 119.4
C7 C8 H8 119.4
C6 C9 H9A 109.5
C6 C9 H9B 109.5
H9A C9 H9B 109.5
C6 C9 H9C 109.5
H9A C9 H9C 109.5
H9B C9 H9C 109.5
O1 C10 Ru1 175.8(2)
C12 C11 C15 108.7(2)
C12 C11 C16 125.7(3)
C15 C11 C16 125.5(3)
C12 C11 Rh1 70.24(15)
C15 C11 Rh1 71.24(15)
C16 C11 Rh1 127.2(2)
C11 C12 C13 107.6(2)
C11 C12 C17 126.7(3)
C13 C12 C17 125.4(3)
C11 C12 Rh1 71.66(16)
C13 C12 Rh1 72.04(15)
C17 C12 Rh1 127.0(2)
C14 C13 C12 107.9(2)
C14 C13 C18 125.9(3)
C12 C13 C18 126.2(3)
C14 C13 Rh1 72.17(16)
C12 C13 Rh1 69.30(15)
C18 C13 Rh1 126.44(19)
C13 C14 C15 108.5(2)
C13 C14 C19 125.9(3)
C15 C14 C19 125.4(3)
C13 C14 Rh1 70.65(15)
C15 C14 Rh1 69.75(15)
C19 C14 Rh1 129.27(18)
C11 C15 C14 107.2(2)
C11 C15 C20 126.2(3)
C14 C15 C20 126.1(3)
C11 C15 Rh1 70.76(15)
C14 C15 Rh1 72.12(15)
C20 C15 Rh1 128.5(2)
C11 C16 H16A 109.5
C11 C16 H16B 109.5
H16A C16 H16B 109.5
C11 C16 H16C 109.5
H16A C16 H16C 109.5
H16B C16 H16C 109.5
C12 C17 H17A 109.5
C12 C17 H17B 109.5
H17A C17 H17B 109.5
C12 C17 H17C 109.5
H17A C17 H17C 109.5
H17B C17 H17C 109.5
C13 C18 H18A 109.5
C13 C18 H18B 109.5
H18A C18 H18B 109.5
C13 C18 H18C 109.5
H18A C18 H18C 109.5
H18B C18 H18C 109.5
C14 C19 H19A 109.5
C14 C19 H19B 109.5
H19A C19 H19B 109.5
C14 C19 H19C 109.5
H19A C19 H19C 109.5
H19B C19 H19C 109.5
C15 C20 H20A 109.5
C15 C20 H20B 109.5
H20A C20 H20B 109.5
C15 C20 H20C 109.5
H20A C20 H20C 109.5
H20B C20 H20C 109.5
C26 C21 C22 120.9(3)
C26 C21 S1 119.3(2)
C22 C21 S1 119.8(2)
C21 C22 C23 118.2(3)
C21 C22 S2 121.4(2)
C23 C22 S2 120.4(2)
C24 C23 C22 119.9(3)
C24 C23 H23 120.0
C22 C23 H23 120.0
C23 C24 C25 121.5(3)
C23 C24 H24 119.2
C25 C24 H24 119.2
C26 C25 C24 119.3(3)
C26 C25 H25 120.3
C24 C25 H25 120.3
C25 C26 C21 120.1(3)
C25 C26 H26 120.0
C21 C26 H26 120.0
C32 C27 C28 118.6(3)
C32 C27 P1 123.9(2)
C28 C27 P1 117.5(2)
C29 C28 C27 120.4(3)
C29 C28 H28 119.8
C27 C28 H28 119.8
C28 C29 C30 120.8(3)
C28 C29 H29 119.6
C30 C29 H29 119.6
C31 C30 C29 119.5(3)
C31 C30 H30 120.2
C29 C30 H30 120.2
C30 C31 C32 120.5(3)
C30 C31 H31 119.7
C32 C31 H31 119.7
C27 C32 C31 120.1(3)
C27 C32 H32 119.9
C31 C32 H32 119.9
C34 C33 C38 118.5(3)
C34 C33 P1 119.4(2)
C38 C33 P1 121.9(2)
C35 C34 C33 120.8(3)
C35 C34 H34 119.6
C33 C34 H34 119.6
C34 C35 C36 119.5(4)
C34 C35 H35 120.2
C36 C35 H35 120.2
C35 C36 C37 120.1(3)
C35 C36 H36 119.9
C37 C36 H36 119.9
C38 C37 C36 120.7(4)
C38 C37 H37 119.7
C36 C37 H37 119.7
C37 C38 C33 120.3(3)
C37 C38 H38 119.9
C33 C38 H38 119.9
C40 C39 C44 118.6(2)
C40 C39 P1 120.9(2)
C44 C39 P1 120.5(2)
C39 C40 C41 120.8(3)
C39 C40 H40 119.6
C41 C40 H40 119.6
C42 C41 C40 119.7(3)
C42 C41 H41 120.2
C40 C41 H41 120.2
C43 C42 C41 120.4(3)
C43 C42 H42 119.8
C41 C42 H42 119.8
C42 C43 C44 120.2(3)
C42 C43 H43 119.9
C44 C43 H43 119.9
C39 C44 C43 120.4(3)
C39 C44 H44 119.8
C43 C44 H44 119.8
C50 C45 C46 118.1(3)
C50 C45 P2 124.2(2)
C46 C45 P2 117.7(2)
C45 C46 C47 120.4(3)
C45 C46 H46 119.8
C47 C46 H46 119.8
C48 C47 C46 120.7(3)
C48 C47 H47 119.6
C46 C47 H47 119.6
C49 C48 C47 119.2(3)
C49 C48 H48 120.4
C47 C48 H48 120.4
C48 C49 C50 120.7(3)
C48 C49 H49 119.6
C50 C49 H49 119.6
C45 C50 C49 120.8(3)
C45 C50 H50 119.6
C49 C50 H50 119.6
C56 C51 C52 118.7(3)
C56 C51 P2 122.3(2)
C52 C51 P2 119.0(2)
C51 C52 C53 119.9(3)
C51 C52 H52 120.0
C53 C52 H52 120.0
C54 C53 C52 120.6(4)
C54 C53 H53 119.7
C52 C53 H53 119.7
C53 C54 C55 120.2(3)
C53 C54 H54 119.9
C55 C54 H54 119.9
C54 C55 C56 120.4(4)
C54 C55 H55 119.8
C56 C55 H55 119.8
C51 C56 C55 120.1(3)
C51 C56 H56 120.0
C55 C56 H56 120.0
C62 C57 C58 117.7(3)
C62 C57 P2 121.4(2)
C58 C57 P2 120.8(2)
C59 C58 C57 121.6(3)
C59 C58 H58 119.2
C57 C58 H58 119.2
C60 C59 C58 119.9(3)
C60 C59 H59 120.1
C58 C59 H59 120.1
C59 C60 C61 119.7(3)
C59 C60 H60 120.1
C61 C60 H60 120.1
C62 C61 C60 120.6(3)
C62 C61 H61 119.7
C60 C61 H61 119.7
C61 C62 C57 120.5(3)
C61 C62 H62 119.8
C57 C62 H62 119.8

loop_
_geom_bond_atom_site_label_1
_geom_bond_atom_site_label_2
_geom_bond_distance
Rh1 C12 2.170(3)
Rh1 C11 2.189(3)
Rh1 C13 2.207(3)
Rh1 C15 2.195(3)
Rh1 C14 2.227(3)
Rh1 S1 2.2844(7)
Rh1 S2 2.3306(7)
Rh1 Ru1 2.9467(3)
Rh1 H1 1.79(2)
Ru1 C10 1.898(3)
Ru1 C1 2.074(3)
Ru1 P2 2.3563(7)
Ru1 P1 2.3873(7)
Ru1 S1 2.3974(7)
Ru1 H1 1.75(2)
S1 C21 1.778(3)
S2 C22 1.742(3)
P1 C33 1.833(3)
P1 C39 1.839(3)
P1 C27 1.844(3)
P2 C51 1.833(3)
P2 C45 1.836(3)
P2 C57 1.850(3)
O1 C10 1.154(3)
C1 C2 1.208(4)
C2 C3 1.441(4)
C3 C4 1.399(4)
C3 C8 1.383(4)
C4 C5 1.384(4)
C4 H4 0.9300
C5 C6 1.368(4)
C5 H5 0.9300
C6 C7 1.368(4)
C6 C9 1.513(4)
C7 C8 1.385(4)
C7 H7 0.9300
C8 H8 0.9300
C9 H9A 0.9600
C9 H9B 0.9600
C9 H9C 0.9600
C11 C12 1.423(4)
C11 C15 1.428(4)
C11 C16 1.498(4)
C12 C13 1.449(4)
C12 C17 1.493(4)
C13 C14 1.414(4)
C13 C18 1.498(4)
C14 C15 1.445(4)
C14 C19 1.503(4)
C15 C20 1.491(4)
C16 H16A 0.9600
C16 H16B 0.9600
C16 H16C 0.9600
C17 H17A 0.9600
C17 H17B 0.9600
C17 H17C 0.9600
C18 H18A 0.9600
C18 H18B 0.9600
C18 H18C 0.9600
C19 H19A 0.9600
C19 H19B 0.9600
C19 H19C 0.9600
C20 H20A 0.9600
C20 H20B 0.9600
C20 H20C 0.9600
C21 C26 1.392(4)
C21 C22 1.398(4)
C22 C23 1.404(4)
C23 C24 1.379(4)
C23 H23 0.9300
C24 C25 1.380(4)
C24 H24 0.9300
C25 C26 1.379(4)
C25 H25 0.9300
C26 H26 0.9300
C27 C32 1.386(4)
C27 C28 1.392(4)
C28 C29 1.376(4)
C28 H28 0.9300
C29 C30 1.371(4)
C29 H29 0.9300
C30 C31 1.370(5)
C30 H30 0.9300
C31 C32 1.391(4)
C31 H31 0.9300
C32 H32 0.9300
C33 C34 1.395(4)
C33 C38 1.391(4)
C34 C35 1.383(4)
C34 H34 0.9300
C35 C36 1.385(5)
C35 H35 0.9300
C36 C37 1.369(5)
C36 H36 0.9300
C37 C38 1.381(4)
C37 H37 0.9300
C38 H38 0.9300
C39 C40 1.389(4)
C39 C44 1.381(4)
C40 C41 1.389(4)
C40 H40 0.9300
C41 C42 1.364(4)
C41 H41 0.9300
C42 C43 1.372(4)
C42 H42 0.9300
C43 C44 1.387(4)
C43 H43 0.9300
C44 H44 0.9300
C45 C50 1.381(4)
C45 C46 1.385(4)
C46 C47 1.385(4)
C46 H46 0.9300
C47 C48 1.374(5)
C47 H47 0.9300
C48 C49 1.360(5)
C48 H48 0.9300
C49 C50 1.385(4)
C49 H49 0.9300
C50 H50 0.9300
C51 C56 1.388(4)
C51 C52 1.406(4)
C52 C53 1.387(4)
C52 H52 0.9300
C53 C54 1.369(5)
C53 H53 0.9300
C54 C55 1.368(5)
C54 H54 0.9300
C55 C56 1.399(4)
C55 H55 0.9300
C56 H56 0.9300
C57 C62 1.388(4)
C57 C58 1.385(4)
C58 C59 1.378(4)
C58 H58 0.9300
C59 C60 1.371(5)
C59 H59 0.9300
C60 C61 1.368(5)
C60 H60 0.9300
C61 C62 1.387(5)
C61 H61 0.9300
C62 H62 0.9300

loop_
_geom_torsion_atom_site_label_1
_geom_torsion_atom_site_label_2
_geom_torsion_atom_site_label_3
_geom_torsion_atom_site_label_4
_geom_torsion
C12 Rh1 Ru1 C10 142.91(17)
C11 Rh1 Ru1 C10 -95.0(3)
C13 Rh1 Ru1 C10 172.11(11)
C15 Rh1 Ru1 C10 -110.72(13)
C14 Rh1 Ru1 C10 -148.51(11)
S1 Rh1 Ru1 C10 92.36(8)
S2 Rh1 Ru1 C10 7.10(8)
C12 Rh1 Ru1 C1 -35.62(16)
C11 Rh1 Ru1 C1 86.5(3)
C13 Rh1 Ru1 C1 -6.42(11)
C15 Rh1 Ru1 C1 70.75(12)
C14 Rh1 Ru1 C1 32.96(11)
S1 Rh1 Ru1 C1 -86.17(7)
S2 Rh1 Ru1 C1 -171.43(7)
C12 Rh1 Ru1 P2 -128.32(15)
C11 Rh1 Ru1 P2 -6.2(3)
C13 Rh1 Ru1 P2 -99.12(8)
C15 Rh1 Ru1 P2 -21.95(10)
C14 Rh1 Ru1 P2 -59.74(8)
S1 Rh1 Ru1 P2 -178.87(3)
S2 Rh1 Ru1 P2 95.87(3)
C12 Rh1 Ru1 P1 40.90(15)
C11 Rh1 Ru1 P1 163.0(3)
C13 Rh1 Ru1 P1 70.10(9)
C15 Rh1 Ru1 P1 147.27(11)
C14 Rh1 Ru1 P1 109.48(8)
S1 Rh1 Ru1 P1 -9.66(4)
S2 Rh1 Ru1 P1 -94.92(4)
C12 Rh1 Ru1 S1 50.56(15)
C11 Rh1 Ru1 S1 172.6(3)
C13 Rh1 Ru1 S1 79.75(8)
C15 Rh1 Ru1 S1 156.93(10)
C14 Rh1 Ru1 S1 119.14(8)
S2 Rh1 Ru1 S1 -85.26(3)
C12 Rh1 S1 C21 96.77(12)
C11 Rh1 S1 C21 77.12(15)
C13 Rh1 S1 C21 135.73(11)
C15 Rh1 S1 C21 154.5(3)
C14 Rh1 S1 C21 165.84(12)
S2 Rh1 S1 C21 -11.40(9)
Ru1 Rh1 S1 C21 -105.87(9)
C12 Rh1 S1 Ru1 -157.37(8)
C11 Rh1 S1 Ru1 -177.02(12)
C13 Rh1 S1 Ru1 -118.41(7)
C15 Rh1 S1 Ru1 -99.7(2)
C14 Rh1 S1 Ru1 -88.29(9)
S2 Rh1 S1 Ru1 94.47(2)
C10 Ru1 S1 C21 9.31(12)
C1 Ru1 S1 C21 -166.64(11)
P2 Ru1 S1 C21 105.00(11)
P1 Ru1 S1 C21 -83.76(9)
Rh1 Ru1 S1 C21 102.15(9)
C10 Ru1 S1 Rh1 -92.84(8)
C1 Ru1 S1 Rh1 91.21(7)
P2 Ru1 S1 Rh1 2.84(7)
P1 Ru1 S1 Rh1 174.09(2)
C12 Rh1 S2 C22 -96.65(12)
C11 Rh1 S2 C22 -131.37(12)
C13 Rh1 S2 C22 -92.59(16)
C15 Rh1 S2 C22 -164.99(12)
C14 Rh1 S2 C22 -165.30(16)
S1 Rh1 S2 C22 10.35(9)
Ru1 Rh1 S2 C22 62.89(9)
C10 Ru1 P1 C33 15.08(13)
C1 Ru1 P1 C33 -163.65(12)
P2 Ru1 P1 C33 -72.67(10)
S1 Ru1 P1 C33 110.79(10)
Rh1 Ru1 P1 C33 118.11(10)
C10 Ru1 P1 C39 139.71(13)
C1 Ru1 P1 C39 -39.02(13)
P2 Ru1 P1 C39 51.96(11)
S1 Ru1 P1 C39 -124.58(11)
Rh1 Ru1 P1 C39 -117.26(10)
C10 Ru1 P1 C27 -102.92(12)
C1 Ru1 P1 C27 78.35(12)
P2 Ru1 P1 C27 169.32(10)
S1 Ru1 P1 C27 -7.22(10)
Rh1 Ru1 P1 C27 0.10(11)
C10 Ru1 P2 C51 150.34(14)
C1 Ru1 P2 C51 -33.98(13)
P1 Ru1 P2 C51 -117.77(11)
S1 Ru1 P2 C51 53.00(14)
Rh1 Ru1 P2 C51 55.28(11)
C10 Ru1 P2 C45 -85.27(13)
C1 Ru1 P2 C45 90.42(13)
P1 Ru1 P2 C45 6.62(11)
S1 Ru1 P2 C45 177.39(11)
Rh1 Ru1 P2 C45 179.67(11)
C10 Ru1 P2 C57 32.65(12)
C1 Ru1 P2 C57 -151.66(12)
P1 Ru1 P2 C57 124.54(10)
S1 Ru1 P2 C57 -64.69(12)
Rh1 Ru1 P2 C57 -62.41(10)
C10 Ru1 C1 C2 -8(3)
P2 Ru1 C1 C2 -99.1(16)
P1 Ru1 C1 C2 9.2(16)
S1 Ru1 C1 C2 103.0(16)
Rh1 Ru1 C1 C2 152.3(16)
Ru1 C1 C2 C3 41(3)
C1 C2 C3 C4 -52(2)
C1 C2 C3 C8 125(2)
C8 C3 C4 C5 -0.2(4)
C2 C3 C4 C5 176.9(3)
C3 C4 C5 C6 0.3(5)
C4 C5 C6 C7 -0.5(5)
C4 C5 C6 C9 179.9(3)
C5 C6 C7 C8 0.7(5)
C9 C6 C7 C8 -179.7(3)
C4 C3 C8 C7 0.4(5)
C2 C3 C8 C7 -176.6(3)
C6 C7 C8 C3 -0.6(5)
C1 Ru1 C10 O1 -30(4)
P2 Ru1 C10 O1 61(3)
P1 Ru1 C10 O1 -47(3)
S1 Ru1 C10 O1 -141(3)
Rh1 Ru1 C10 O1 169(3)
C13 Rh1 C11 C12 -38.72(16)
C15 Rh1 C11 C12 -118.9(2)
C14 Rh1 C11 C12 -80.50(17)
S1 Rh1 C11 C12 31.4(2)
S2 Rh1 C11 C12 118.67(15)
Ru1 Rh1 C11 C12 -139.1(3)
C12 Rh1 C11 C15 118.9(2)
C13 Rh1 C11 C15 80.14(18)
C14 Rh1 C11 C15 38.36(17)
S1 Rh1 C11 C15 150.28(14)
S2 Rh1 C11 C15 -122.47(17)
Ru1 Rh1 C11 C15 -20.3(4)
C12 Rh1 C11 C16 -120.3(3)
C13 Rh1 C11 C16 -159.1(3)
C15 Rh1 C11 C16 120.8(3)
C14 Rh1 C11 C16 159.2(3)
S1 Rh1 C11 C16 -88.9(3)
S2 Rh1 C11 C16 -1.7(3)
Ru1 Rh1 C11 C16 100.5(4)
C15 C11 C12 C13 2.4(3)
C16 C11 C12 C13 -174.3(3)
Rh1 C11 C12 C13 63.54(18)
C15 C11 C12 C17 175.9(3)
C16 C11 C12 C17 -0.8(5)
Rh1 C11 C12 C17 -123.0(3)
C15 C11 C12 Rh1 -61.13(19)
C16 C11 C12 Rh1 122.2(3)
C13 Rh1 C12 C11 116.2(2)
C15 Rh1 C12 C11 36.83(16)
C14 Rh1 C12 C11 79.52(17)
S1 Rh1 C12 C11 -160.27(14)
S2 Rh1 C12 C11 -67.36(16)
Ru1 Rh1 C12 C11 159.76(13)
C11 Rh1 C12 C13 -116.2(2)
C15 Rh1 C12 C13 -79.38(17)
C14 Rh1 C12 C13 -36.70(15)
S1 Rh1 C12 C13 83.52(15)
S2 Rh1 C12 C13 176.43(13)
Ru1 Rh1 C12 C13 43.6(2)
C11 Rh1 C12 C17 122.6(3)
C13 Rh1 C12 C17 -121.2(3)
C15 Rh1 C12 C17 159.4(3)
C14 Rh1 C12 C17 -157.9(3)
S1 Rh1 C12 C17 -37.7(3)
S2 Rh1 C12 C17 55.2(3)
Ru1 Rh1 C12 C17 -77.7(3)
C11 C12 C13 C14 -1.0(3)
C17 C12 C13 C14 -174.6(3)
Rh1 C12 C13 C14 62.25(18)
C11 C12 C13 C18 176.0(3)
C17 C12 C13 C18 2.4(4)
Rh1 C12 C13 C18 -120.7(3)
C11 C12 C13 Rh1 -63.29(19)
C17 C12 C13 Rh1 123.1(3)
C12 Rh1 C13 C14 -117.8(2)
C11 Rh1 C13 C14 -79.60(17)
C15 Rh1 C13 C14 -36.98(15)
S1 Rh1 C13 C14 136.58(14)
S2 Rh1 C13 C14 -123.96(15)
Ru1 Rh1 C13 C14 84.09(15)
C11 Rh1 C13 C12 38.16(16)
C15 Rh1 C13 C12 80.79(17)
C14 Rh1 C13 C12 117.8(2)
S1 Rh1 C13 C12 -105.65(15)
S2 Rh1 C13 C12 -6.2(2)
Ru1 Rh1 C13 C12 -158.15(13)
C12 Rh1 C13 C18 120.4(3)
C11 Rh1 C13 C18 158.6(3)
C15 Rh1 C13 C18 -158.8(3)
C14 Rh1 C13 C18 -121.8(3)
S1 Rh1 C13 C18 14.7(3)
S2 Rh1 C13 C18 114.2(2)
Ru1 Rh1 C13 C18 -37.8(3)
C12 C13 C14 C15 -0.7(3)
C18 C13 C14 C15 -177.8(3)
Rh1 C13 C14 C15 59.71(18)
C12 C13 C14 C19 174.6(2)
C18 C13 C14 C19 -2.5(4)
Rh1 C13 C14 C19 -125.0(3)
C12 C13 C14 Rh1 -60.41(18)
C18 C13 C14 Rh1 122.5(3)
C12 Rh1 C14 C13 38.14(16)
C11 Rh1 C14 C13 80.99(17)
C15 Rh1 C14 C13 119.2(2)
S1 Rh1 C14 C13 -55.04(17)
S2 Rh1 C14 C13 119.71(17)
Ru1 Rh1 C14 C13 -112.13(14)
C12 Rh1 C14 C15 -81.09(17)
C11 Rh1 C14 C15 -38.24(16)
C13 Rh1 C14 C15 -119.2(2)
S1 Rh1 C14 C15 -174.27(13)
S2 Rh1 C14 C15 0.5(2)
Ru1 Rh1 C14 C15 128.64(14)
C12 Rh1 C14 C19 159.1(3)
C11 Rh1 C14 C19 -158.0(3)
C13 Rh1 C14 C19 121.0(3)
C15 Rh1 C14 C19 -119.8(3)
S1 Rh1 C14 C19 65.9(3)
S2 Rh1 C14 C19 -119.3(2)
Ru1 Rh1 C14 C19 8.9(3)
C12 C11 C15 C14 -2.8(3)
C16 C11 C15 C14 173.9(3)
Rh1 C11 C15 C14 -63.33(18)
C12 C11 C15 C20 -175.3(3)
C16 C11 C15 C20 1.4(5)
Rh1 C11 C15 C20 124.2(3)
C12 C11 C15 Rh1 60.50(19)
C16 C11 C15 Rh1 -122.8(3)
C13 C14 C15 C11 2.2(3)
C19 C14 C15 C11 -173.1(2)
Rh1 C14 C15 C11 62.44(18)
C13 C14 C15 C20 174.7(3)
C19 C14 C15 C20 -0.6(4)
Rh1 C14 C15 C20 -125.1(3)
C13 C14 C15 Rh1 -60.26(18)
C19 C14 C15 Rh1 124.4(3)
C12 Rh1 C15 C11 -36.92(17)
C13 Rh1 C15 C11 -80.19(18)
C14 Rh1 C15 C11 -116.3(2)
S1 Rh1 C15 C11 -100.9(3)
S2 Rh1 C15 C11 64.01(17)
Ru1 Rh1 C15 C11 173.64(13)
C12 Rh1 C15 C14 79.34(17)
C11 Rh1 C15 C14 116.3(2)
C13 Rh1 C15 C14 36.07(15)
S1 Rh1 C15 C14 15.3(3)
S2 Rh1 C15 C14 -179.73(13)
Ru1 Rh1 C15 C14 -70.11(17)
C12 Rh1 C15 C20 -158.4(3)
C11 Rh1 C15 C20 -121.4(4)
C13 Rh1 C15 C20 158.4(3)
C14 Rh1 C15 C20 122.3(3)
S1 Rh1 C15 C20 137.6(2)
S2 Rh1 C15 C20 -57.4(3)
Ru1 Rh1 C15 C20 52.2(3)
Rh1 S1 C21 C26 -167.22(19)
Ru1 S1 C21 C26 110.7(2)
Rh1 S1 C21 C22 11.2(2)
Ru1 S1 C21 C22 -70.9(2)
C26 C21 C22 C23 -3.4(4)
S1 C21 C22 C23 178.3(2)
C26 C21 C22 S2 175.6(2)
S1 C21 C22 S2 -2.8(3)
Rh1 S2 C22 C21 -7.0(2)
Rh1 S2 C22 C23 171.9(2)
C21 C22 C23 C24 2.7(4)
S2 C22 C23 C24 -176.3(2)
C22 C23 C24 C25 -1.1(5)
C23 C24 C25 C26 0.2(5)
C24 C25 C26 C21 -0.9(4)
C22 C21 C26 C25 2.5(4)
S1 C21 C26 C25 -179.1(2)
C33 P1 C27 C32 1.1(3)
C39 P1 C27 C32 -103.8(2)
Ru1 P1 C27 C32 126.6(2)
C33 P1 C27 C28 178.4(2)
C39 P1 C27 C28 73.6(2)
Ru1 P1 C27 C28 -56.1(2)
C32 C27 C28 C29 -2.0(4)
P1 C27 C28 C29 -179.5(2)
C27 C28 C29 C30 -0.2(4)
C28 C29 C30 C31 1.5(5)
C29 C30 C31 C32 -0.7(5)
C28 C27 C32 C31 2.8(4)
P1 C27 C32 C31 -179.9(2)
C30 C31 C32 C27 -1.5(5)
C39 P1 C33 C34 169.0(2)
C27 P1 C33 C34 66.7(2)
Ru1 P1 C33 C34 -57.2(2)
C39 P1 C33 C38 -16.1(3)
C27 P1 C33 C38 -118.4(2)
Ru1 P1 C33 C38 117.7(2)
C38 C33 C34 C35 -0.5(4)
P1 C33 C34 C35 174.6(2)
C33 C34 C35 C36 -1.1(5)
C34 C35 C36 C37 2.2(6)
C35 C36 C37 C38 -1.8(6)
C36 C37 C38 C33 0.1(5)
C34 C33 C38 C37 1.0(4)
P1 C33 C38 C37 -174.0(2)
C33 P1 C39 C40 -76.5(3)
C27 P1 C39 C40 28.5(3)
Ru1 P1 C39 C40 152.8(2)
C33 P1 C39 C44 101.3(2)
C27 P1 C39 C44 -153.7(2)
Ru1 P1 C39 C44 -29.4(3)
C44 C39 C40 C41 0.9(5)
P1 C39 C40 C41 178.8(3)
C39 C40 C41 C42 -2.0(5)
C40 C41 C42 C43 1.4(5)
C41 C42 C43 C44 0.2(5)
C40 C39 C44 C43 0.7(4)
P1 C39 C44 C43 -177.2(2)
C42 C43 C44 C39 -1.3(5)
C51 P2 C45 C50 -1.2(3)
C57 P2 C45 C50 102.8(3)
Ru1 P2 C45 C50 -132.2(2)
C51 P2 C45 C46 -179.5(2)
C57 P2 C45 C46 -75.5(2)
Ru1 P2 C45 C46 49.5(3)
C50 C45 C46 C47 -0.1(5)
P2 C45 C46 C47 178.3(2)
C45 C46 C47 C48 0.0(5)
C46 C47 C48 C49 0.3(5)
C47 C48 C49 C50 -0.5(6)
C46 C45 C50 C49 0.0(5)
P2 C45 C50 C49 -178.3(3)
C48 C49 C50 C45 0.3(5)
C45 P2 C51 C56 108.5(2)
C57 P2 C51 C56 6.3(3)
Ru1 P2 C51 C56 -117.9(2)
C45 P2 C51 C52 -68.7(2)
C57 P2 C51 C52 -170.9(2)
Ru1 P2 C51 C52 64.9(2)
C56 C51 C52 C53 0.0(4)
P2 C51 C52 C53 177.3(2)
C51 C52 C53 C54 1.1(5)
C52 C53 C54 C55 -0.8(5)
C53 C54 C55 C56 -0.5(5)
C52 C51 C56 C55 -1.2(4)
P2 C51 C56 C55 -178.5(2)
C54 C55 C56 C51 1.5(5)
C51 P2 C57 C62 -96.6(3)
C45 P2 C57 C62 159.1(3)
Ru1 P2 C57 C62 29.4(3)
C51 P2 C57 C58 82.1(3)
C45 P2 C57 C58 -22.2(3)
Ru1 P2 C57 C58 -151.9(2)
C62 C57 C58 C59 -1.4(5)
P2 C57 C58 C59 179.9(3)
C57 C58 C59 C60 -1.2(6)
C58 C59 C60 C61 2.3(6)
C59 C60 C61 C62 -0.9(7)
C60 C61 C62 C57 -1.7(6)
C58 C57 C62 C61 2.8(5)
P2 C57 C62 C61 -178.5(3)
